data_1563006
loop_
_publ_author_name
'Asiri Naidu, S.'
'Boudin, S.'
'Varadaraju, U.V.'
'Raveau, B.'

_publ_section_title
;
 Influence of structural distortions upon photoluminescence properties of
 Eu3+ and Tb3+ activated Na3Ln(BO3)2 (Ln=Y, Gd) borates
;
_journal_name_full 'Journal of Solid State Chemistry'
_journal_page_first 186
_journal_page_last 190
_journal_paper_doi 10.1016/j.jssc.2012.02.042
_journal_volume 190
_journal_year 2012
_chemical_formula_structural Na3Gd(BO3)2
_chemical_formula_sum 'B2 Gd Na3 O6'
_chemical_formula_weight 343.84
_space_group_crystal_system monoclinic
_space_group_IT_number 14
_space_group_name_Hall '-P 2ybc'
_space_group_name_H-M_alt 'P 1 21/c 1'
_cell_angle_alpha 90
_cell_angle_beta 123.3525(5)
_cell_angle_gamma 90
_cell_formula_units_Z 4
_cell_length_a 6.52297(6)
_cell_length_b 8.72831(8)
_cell_length_c 12.1476(1)
_cell_volume 577.711(9)
_computing_structure_refinement 'Fullprof Suite 1.00 (Feb 2007)'
_diffrn_ambient_temperature 293
_diffrn_measurement_device_type 'X'Pert Pro Panalytical Philips'
_diffrn_radiation_type 'Cu K\a'
_diffrn_radiation_wavelength 1.5418
_diffrn_source_type 'X-ray tube'
_exptl_crystal_density_diffrn 3.95
_pd_calc_method 'Rietveld refinement'
_pd_char_colour white
_pd_meas_2theta_range_inc 0.013130
_pd_meas_2theta_range_max 120.00
_pd_meas_2theta_range_min 5.00
_pd_meas_number_of_points 8758
_pd_meas_scan_method step
_pd_proc_2theta_range_inc 0.013130
_pd_proc_2theta_range_max 120.00
_pd_proc_2theta_range_min 10.00
_pd_proc_ls_prof_R_factor 0.0158
_pd_proc_ls_prof_wR_expected 0.0113
_pd_proc_ls_prof_wR_factor 0.0226
_pd_spec_mount_mode reflection
_pd_spec_shape flat_sheet
_refine_diff_density_max 1.37
_refine_diff_density_min -1.59
_refine_ls_goodness_of_fit_all 0.0402
_refine_ls_number_constraints 8
_refine_ls_number_parameters 56
_refine_ls_number_restraints 0
_refine_ls_R_factor_all 0.0973
_refine_ls_R_I_factor 0.107
_refine_ls_shift/su_max 0.27
_refine_ls_weighting_scheme sigma
_reflns_limit_h_max 6
_reflns_limit_h_min -7
_reflns_limit_k_max 9
_reflns_limit_k_min 0
_reflns_limit_l_max 13
_reflns_limit_l_min 0
_reflns_number_observed 857
_cod_data_source_file JSSC-2012-190-186.cif
_cod_data_source_block Na3Gd(BO3)2
_cod_original_cell_volume 577.712(9)
_cod_original_formula_sum 'B2 Gd1 Na3 O6'
_cod_database_code 1563006
_pd_calib_2theta_offset' 0.0071(4)
_reflns_d_spacing_max 6.617052
_reflns_d_spacing_min 0.890111

loop_
_symmetry_equiv_pos_site_id
_symmetry_equiv_pos_as_xyz
1 'x, y, z'
2 '-x, y+1/2, -z+1/2'
3 '-x, -y, -z'
4 'x, -y+1/2, z+1/2'

loop_
_atom_site_label
_atom_site_type_symbol
_atom_site_symmetry_multiplicity
_atom_site_Wyckoff_symbol
_atom_site_fract_x
_atom_site_fract_y
_atom_site_fract_z
_atom_site_occupancy
_atom_site_B_iso_or_equiv
Gd GD 4 e 0.1948(3) 0.1139(2) 0.3530(2) 1. 0.5
Na1 NA 4 e 0.367(2) 0.729(1) 0.3504(9) 1. 2.0(2)
Na2 NA 4 e 0.120(2) 0.3170(9) 0.1006(8) 1. 2.0(2)
Na3 NA 4 e 0.313(2) 0.9425(9) 0.0996(8) 1. 2.0(2)
B1 B 4 e 0.118(4) 0.419(3) 0.355(2) 1. 0.7
B2 B 4 e 0.369(4) 0.595(3) 0.134(2) 1. 0.7
O1 O 4 e 0.288(2) 0.347(2) 0.470(1) 1. 0.7(1)
O2 O 4 e -0.030(2) 0.364(2) 0.236(1) 1. 0.7(1)
O3 O 4 e 0.088(2) 0.562(1) 0.384(1) 1. 0.7(1)
O4 O 4 e 0.167(2) 0.604(2) 0.147(1) 1. 0.7(1)
O5 O 4 e 0.562(2) -0.025(1) 0.409(1) 1. 0.7(1)
O6 O 4 e 0.514(2) 0.711(1) 0.193(1) 1. 0.7(1)

loop_
_geom_angle_atom_site_label_1
_geom_angle_atom_site_label_2
_geom_angle_atom_site_label_3
_geom_angle
_geom_angle_site_symmetry_1
_geom_angle_site_symmetry_3
O1 B1 O2 130(2) . .
O1 B1 O3 109(2) . .
O2 B1 O3 120(2) . .
O4 B2 O5 128(3) 1_555 2_655
O4 B2 O6 109(2) . .
O5 B2 O6 121(2) 2_655 1_555

loop_
_geom_bond_atom_site_label_1
_geom_bond_atom_site_label_2
_geom_bond_distance
_geom_bond_site_symmetry_2
Gd O1 2.36(1) .
Gd O2 2.58(2) .
Gd O2 2.41(2) 2_545
Gd O3 2.46(1) 2_545
Gd O4 2.36(2) 2_545
Gd O5 2.42(1) .
Gd O5 2.54(1) 3_656
Gd O6 2.41(2) 2_645
Na1 O1 2.21(1) 3_666
Na1 O2 2.19(2) 2_555
Na1 O3 2.53(2) .
Na1 O4 2.34(2) .
Na1 O5 2.40(1) 1_565
Na1 O6 2.57(2) .
Na2 O1 2.78(2) 4_554
Na2 O2 2.37(2) .
Na2 O3 2.66(2) 2_545
Na2 O4 2.55(2) .
Na2 O4 2.61(1) 3_565
Na2 O5 2.55(2) 2_655
Na2 O6 2.50(1) 2_645
Na3 O1 2.37(2) 4_564
Na3 O3 2.92(2) 2_555
Na3 O3 2.19(2) 4_564
Na3 O6 2.34(1) .
B1 O1 1.37(2) .
B1 O2 1.31(2) .
B1 O3 1.34(3) .
B2 O4 1.41(3) .
B2 O5 1.35(3) 2_655
B2 O6 1.30(3) .
Gd Gd 4.977(2) 2_545
Gd Gd 4.977(2) 2_555
Gd Gd 4.114(2) 3_656
